data_7153176
loop_
_publ_author_name
'Gould, Eoin'
'Lebl, Tomas'
'Slawin, Alexandra M. Z.'
'Reid, Mark'
'Davies, Tony'
'Smith, Andrew D.'

_publ_section_title
;
 The development of highly active acyclic chiral hydrazides for asymmetric
 iminium ion organocatalysis.
;
_journal_issue 45
_journal_name_full 'Organic &amp; biomolecular chemistry'
_journal_page_first 7877
_journal_page_last 7892
_journal_paper_doi 10.1039/c3ob41719k
_journal_volume 11
_journal_year 2013
_chemical_absolute_configuration ad
_chemical_formula_moiety 'C23 H22 N2 O3'
_chemical_formula_sum 'C23 H22 N2 O3'
_chemical_formula_weight 374.44
_space_group_IT_number 4
_symmetry_cell_setting monoclinic
_symmetry_Int_Tables_number 4
_symmetry_space_group_name_Hall 'P 2yb'
_symmetry_space_group_name_H-M 'P 1 21 1'
_atom_sites_solution_hydrogens geom
_atom_sites_solution_primary direct
_atom_sites_solution_secondary difmap
_cell_angle_alpha 90.0000
_cell_angle_beta 99.737(12)
_cell_angle_gamma 90.0000
_cell_formula_units_Z 2
_cell_length_a 12.210(8)
_cell_length_b 6.164(3)
_cell_length_c 12.946(7)
_cell_measurement_reflns_used 1174
_cell_measurement_temperature 173
_cell_measurement_theta_max 68.25
_cell_measurement_theta_min 21.68
_cell_volume 960.3(9)
_computing_cell_refinement 'CrystalClear-SM Expert 2.0 rc13'
_computing_data_collection 'CrystalClear-SM Expert 2.0 rc13 (Rigaku, 2009)'
_computing_data_reduction 'CrystalClear-SM Expert 2.0 rc13'
_computing_molecular_graphics 'CrystalStructure 4.0'
_computing_publication_material 'CrystalStructure 4.0 (Rigaku, 2010)'
_computing_structure_refinement 'SHELXL97 (Sheldrick, 2008)'
_computing_structure_solution 'SIR2004 (Burla, et al., 2005)'
_diffrn_ambient_temperature 173
_diffrn_measured_fraction_theta_full 0.988
_diffrn_measured_fraction_theta_max 0.982
_diffrn_measurement_device_type 'Rigaku Saturn70'
_diffrn_measurement_method \w
_diffrn_radiation_type 'Cu K\a'
_diffrn_radiation_wavelength 1.54187
_diffrn_reflns_av_R_equivalents 0.0428
_diffrn_reflns_Laue_measured_fraction_full 0.988
_diffrn_reflns_Laue_measured_fraction_max 0.982
_diffrn_reflns_limit_h_max 14
_diffrn_reflns_limit_h_min -14
_diffrn_reflns_limit_k_max 7
_diffrn_reflns_limit_k_min -7
_diffrn_reflns_limit_l_max 15
_diffrn_reflns_limit_l_min -15
_diffrn_reflns_number 11901
_diffrn_reflns_theta_full 67.000
_diffrn_reflns_theta_max 68.121
_diffrn_reflns_theta_min 3.673
_diffrn_standards_number 0
_exptl_absorpt_coefficient_mu 0.697
_exptl_absorpt_correction_T_max 0.979
_exptl_absorpt_correction_T_min 0.816
_exptl_absorpt_correction_type multi-scan
_exptl_absorpt_process_details 'Rigaku (1998). REQAB.Rigaku Corporation, Tokyo, Japan.'
_exptl_crystal_colour colorless
_exptl_crystal_density_diffrn 1.295
_exptl_crystal_density_method 'not measured'
_exptl_crystal_description prism
_exptl_crystal_F_000 396.00
_exptl_crystal_size_max 0.100
_exptl_crystal_size_mid 0.030
_exptl_crystal_size_min 0.030
_refine_diff_density_max 0.130
_refine_diff_density_min -0.170
_refine_ls_abs_structure_details 'Parsons and Flack (2004), Acta Cryst. A60, s61'
_refine_ls_abs_structure_Flack 0.04(11)
_refine_ls_extinction_method none
_refine_ls_goodness_of_fit_ref 0.977
_refine_ls_hydrogen_treatment mixed
_refine_ls_number_parameters 257
_refine_ls_number_reflns 3354
_refine_ls_number_restraints 2
_refine_ls_R_factor_gt 0.0340
_refine_ls_shift/su_max 0.000
_refine_ls_structure_factor_coef Fsqd
_refine_ls_weighting_details 'w = 1/[\s^2^(Fo^2^)+(0.0609P)^2^+0.0720P] where P=(Fo^2^+2Fc^2^)/3'
_refine_ls_weighting_scheme calc
_refine_ls_wR_factor_ref 0.0900
_reflns_number_gt 3160
_reflns_number_total 3354
_reflns_threshold_expression F^2^>2.0\s(F^2^)
_cod_data_source_file c3ob41719k.txt
_cod_data_source_block 11
_cod_database_code 7153176

loop_
_symmetry_equiv_pos_site_id
_symmetry_equiv_pos_as_xyz
1 +X,+Y,+Z
2 -X,1/2+Y,-Z

loop_
_atom_site_label
_atom_site_type_symbol
_atom_site_fract_x
_atom_site_fract_y
_atom_site_fract_z
_atom_site_U_iso_or_equiv
_atom_site_adp_type
_atom_site_occupancy
_atom_site_symmetry_multiplicity
_atom_site_calc_flag
_atom_site_refinement_flags
O5 O 0.66606(14) 1.2138(3) 0.23497(13) 0.0461(5) Uani 1.0 2 d .
O6 O 0.57712(13) 0.6466(3) 0.05881(12) 0.0401(4) Uani 1.0 2 d .
O13 O 1.00511(14) 0.8507(3) -0.38236(12) 0.0443(5) Uani 1.0 2 d .
N1 N 0.55041(14) 0.9381(3) 0.15667(13) 0.0274(4) Uani 1.0 2 d .
N2 N 0.43314(14) 0.8908(4) 0.13769(13) 0.0295(4) Uani 1.0 2 d .
C3 C 0.38486(18) 1.0542(4) 0.20194(16) 0.0291(5) Uani 1.0 2 d .
C4 C 0.46495(19) 1.2454(4) 0.21081(19) 0.0349(6) Uani 1.0 2 d .
C5 C 0.57411(18) 1.1414(4) 0.20340(16) 0.0319(5) Uani 1.0 2 d .
C6 C 0.61909(18) 0.7958(4) 0.11278(15) 0.0289(5) Uani 1.0 2 d .
C7 C 0.74343(17) 0.8356(4) 0.13780(15) 0.0306(5) Uani 1.0 2 d .
C8 C 0.79894(17) 0.7895(4) 0.04293(16) 0.0282(5) Uani 1.0 2 d .
C9 C 0.79364(17) 0.9452(4) -0.03365(16) 0.0297(5) Uani 1.0 2 d .
C10 C 0.84747(17) 0.9188(4) -0.12190(16) 0.0276(5) Uani 1.0 2 d .
C11 C 0.84166(19) 1.0791(4) -0.20138(17) 0.0334(5) Uani 1.0 2 d .
C12 C 0.8953(2) 1.0497(5) -0.28480(17) 0.0364(6) Uani 1.0 2 d .
C13 C 0.95743(19) 0.8584(4) -0.29367(16) 0.0335(6) Uani 1.0 2 d .
C14 C 0.96533(18) 0.7005(4) -0.21857(16) 0.0308(5) Uani 1.0 2 d .
C15 C 0.90925(17) 0.7267(4) -0.13065(15) 0.0268(5) Uani 1.0 2 d .
C16 C 0.91328(17) 0.5671(4) -0.05183(16) 0.0297(5) Uani 1.0 2 d .
C17 C 0.85909(18) 0.5969(4) 0.03216(17) 0.0301(5) Uani 1.0 2 d .
C18 C 1.0677(3) 0.6612(6) -0.39707(19) 0.0522(7) Uani 1.0 2 d .
C19 C 0.78881(19) 0.7044(5) 0.23648(16) 0.0398(6) Uani 1.0 2 d .
C20 C 0.37156(17) 0.9673(4) 0.30898(16) 0.0282(5) Uani 1.0 2 d .
C21 C 0.4235(2) 0.7794(4) 0.35165(17) 0.0358(6) Uani 1.0 2 d .
C22 C 0.4079(3) 0.7076(5) 0.44965(19) 0.0478(7) Uani 1.0 2 d .
C23 C 0.3409(3) 0.8228(6) 0.50595(19) 0.0545(8) Uani 1.0 2 d .
C24 C 0.2898(3) 1.0107(6) 0.4649(2) 0.0548(9) Uani 1.0 2 d .
C25 C 0.30617(19) 1.0824(5) 0.36702(18) 0.0416(6) Uani 1.0 2 d .
H3 H 0.3107 1.1013 0.1635 0.0349 Uiso 1.0 2 calc R
H4A H 0.4431 1.3501 0.1530 0.0419 Uiso 1.0 2 calc R
H4B H 0.4679 1.3214 0.2786 0.0419 Uiso 1.0 2 calc R
H7 H 0.7549 0.9927 0.1556 0.0367 Uiso 1.0 2 calc R
H9 H 0.7528 1.0744 -0.0274 0.0356 Uiso 1.0 2 calc R
H11 H 0.8001 1.2079 -0.1965 0.0400 Uiso 1.0 2 calc R
H12 H 0.8910 1.1585 -0.3373 0.0436 Uiso 1.0 2 calc R
H14 H 1.0079 0.5736 -0.2247 0.0369 Uiso 1.0 2 calc R
H16 H 0.9540 0.4373 -0.0568 0.0356 Uiso 1.0 2 calc R
H17 H 0.8621 0.4863 0.0837 0.0361 Uiso 1.0 2 calc R
H18A H 1.0193 0.5335 -0.4011 0.0627 Uiso 1.0 2 calc R
H18B H 1.1289 0.6451 -0.3380 0.0627 Uiso 1.0 2 calc R
H18C H 1.0978 0.6746 -0.4623 0.0627 Uiso 1.0 2 calc R
H19A H 0.7743 0.5498 0.2228 0.0478 Uiso 1.0 2 calc R
H19B H 0.7521 0.7515 0.2944 0.0478 Uiso 1.0 2 calc R
H19C H 0.8691 0.7282 0.2553 0.0478 Uiso 1.0 2 calc R
H21 H 0.4699 0.6997 0.3135 0.0429 Uiso 1.0 2 calc R
H22 H 0.4435 0.5786 0.4782 0.0574 Uiso 1.0 2 calc R
H23 H 0.3300 0.7726 0.5729 0.0655 Uiso 1.0 2 calc R
H24 H 0.2437 1.0906 0.5034 0.0657 Uiso 1.0 2 calc R
H25 H 0.2717 1.2131 0.3394 0.0499 Uiso 1.0 2 calc R
H2 H 0.410(3) 0.933(5) 0.0644(9) 0.061(9) Uiso 1.0 2 d .

loop_
_atom_site_aniso_label
_atom_site_aniso_U_11
_atom_site_aniso_U_22
_atom_site_aniso_U_33
_atom_site_aniso_U_12
_atom_site_aniso_U_13
_atom_site_aniso_U_23
O5 0.0374(10) 0.0457(10) 0.0564(10) -0.0101(9) 0.0111(8) -0.0217(9)
O6 0.0374(9) 0.0426(10) 0.0417(9) -0.0086(9) 0.0108(7) -0.0176(8)
O13 0.0483(11) 0.0574(12) 0.0298(8) -0.0011(10) 0.0141(7) 0.0042(8)
N1 0.0255(10) 0.0302(10) 0.0266(9) -0.0028(9) 0.0053(7) -0.0043(8)
N2 0.0253(9) 0.0357(10) 0.0276(9) -0.0014(9) 0.0043(7) -0.0037(8)
C3 0.0294(11) 0.0297(11) 0.0285(11) 0.0046(10) 0.0054(9) 0.0016(9)
C4 0.0405(14) 0.0275(12) 0.0382(12) 0.0018(11) 0.0112(10) 0.0009(10)
C5 0.0336(12) 0.0322(12) 0.0303(11) -0.0049(11) 0.0065(9) -0.0037(10)
C6 0.0351(12) 0.0312(12) 0.0218(10) -0.0038(10) 0.0086(9) -0.0028(9)
C7 0.0285(12) 0.0338(13) 0.0302(11) -0.0026(10) 0.0069(9) -0.0033(10)
C8 0.0238(11) 0.0306(11) 0.0302(11) -0.0039(10) 0.0045(8) -0.0031(10)
C9 0.0253(11) 0.0286(11) 0.0354(12) 0.0012(10) 0.0055(9) -0.0011(10)
C10 0.0246(11) 0.0268(11) 0.0301(11) -0.0012(10) 0.0014(8) 0.0002(9)
C11 0.0343(12) 0.0287(11) 0.0353(12) -0.0002(11) 0.0008(9) 0.0026(10)
C12 0.0392(13) 0.0376(13) 0.0311(12) -0.0053(12) 0.0025(10) 0.0054(10)
C13 0.0300(12) 0.0434(14) 0.0275(10) -0.0077(11) 0.0056(8) -0.0020(10)
C14 0.0271(11) 0.0360(13) 0.0287(10) -0.0014(11) 0.0033(8) -0.0024(10)
C15 0.0227(10) 0.0280(11) 0.0287(10) -0.0019(10) 0.0019(8) -0.0029(9)
C16 0.0285(11) 0.0302(11) 0.0298(11) 0.0029(10) 0.0038(9) -0.0002(10)
C17 0.0304(11) 0.0299(12) 0.0295(11) 0.0005(10) 0.0041(9) 0.0004(9)
C18 0.0533(17) 0.072(2) 0.0350(13) 0.0065(16) 0.0182(11) -0.0027(14)
C19 0.0380(13) 0.0512(15) 0.0297(11) -0.0006(12) 0.0042(10) 0.0001(12)
C20 0.0235(11) 0.0340(12) 0.0270(10) -0.0038(10) 0.0041(8) -0.0008(9)
C21 0.0395(13) 0.0335(12) 0.0343(11) 0.0007(11) 0.0064(10) 0.0042(10)
C22 0.0486(16) 0.0537(16) 0.0390(13) -0.0066(14) 0.0011(11) 0.0162(13)
C23 0.0439(15) 0.090(3) 0.0304(12) -0.0106(17) 0.0080(11) 0.0117(15)
C24 0.0410(15) 0.092(3) 0.0333(14) 0.0060(16) 0.0134(11) -0.0032(15)
C25 0.0317(12) 0.0581(17) 0.0351(13) 0.0104(12) 0.0059(10) -0.0010(12)

loop_
_atom_type_symbol
_atom_type_description
_atom_type_scat_dispersion_real
_atom_type_scat_dispersion_imag
_atom_type_scat_source
C C 0.0181 0.0091
;
International Tables for Crystallography
(1992, Vol. C, Tables 4.2.6.8 and 6.1.1.4)
;
H H 0.0000 0.0000
;
International Tables for Crystallography
(1992, Vol. C, Table 6.1.1.4)
;
N N 0.0311 0.0180
;
International Tables for Crystallography
(1992, Vol. C, Tables 4.2.6.8 and 6.1.1.4)
;
O O 0.0492 0.0322
;
International Tables for Crystallography
(1992, Vol. C, Tables 4.2.6.8 and 6.1.1.4)
;

loop_
_geom_angle_atom_site_label_1
_geom_angle_atom_site_label_2
_geom_angle_atom_site_label_3
_geom_angle
_geom_angle_publ_flag
C13 O13 C18 116.9(2) yes
N2 N1 C5 112.41(17) yes
N2 N1 C6 116.80(17) yes
C5 N1 C6 129.96(19) yes
N1 N2 C3 104.11(16) yes
N2 C3 C4 104.80(19) yes
N2 C3 C20 112.59(19) yes
C4 C3 C20 111.73(18) yes
C3 C4 C5 103.38(19) yes
O5 C5 N1 125.9(2) yes
O5 C5 C4 127.2(3) yes
N1 C5 C4 106.84(18) yes
O6 C6 N1 119.0(2) yes
O6 C6 C7 123.7(2) yes
N1 C6 C7 117.32(18) yes
C6 C7 C8 111.26(16) yes
C6 C7 C19 107.46(18) yes
C8 C7 C19 115.16(19) yes
C7 C8 C9 118.5(2) yes
C7 C8 C17 122.9(2) yes
C9 C8 C17 118.5(2) yes
C8 C9 C10 121.9(2) yes
C9 C10 C11 122.0(2) yes
C9 C10 C15 119.0(2) yes
C11 C10 C15 119.0(2) yes
C10 C11 C12 120.6(3) yes
C11 C12 C13 120.6(3) yes
O13 C13 C12 113.9(2) yes
O13 C13 C14 125.5(3) yes
C12 C13 C14 120.6(3) yes
C13 C14 C15 119.9(3) yes
C10 C15 C14 119.3(2) yes
C10 C15 C16 118.5(2) yes
C14 C15 C16 122.2(2) yes
C15 C16 C17 121.0(2) yes
C8 C17 C16 121.1(2) yes
C3 C20 C21 123.0(2) yes
C3 C20 C25 118.4(2) yes
C21 C20 C25 118.6(3) yes
C20 C21 C22 120.4(3) yes
C21 C22 C23 120.3(3) yes
C22 C23 C24 119.9(3) yes
C23 C24 C25 119.6(3) yes
C20 C25 C24 121.2(3) yes
N1 N2 H2 102.9(17) no
C3 N2 H2 106.7(17) no
N2 C3 H3 109.200 no
C4 C3 H3 109.199 no
C20 C3 H3 109.200 no
C3 C4 H4A 111.091 no
C3 C4 H4B 111.080 no
C5 C4 H4A 111.086 no
C5 C4 H4B 111.088 no
H4A C4 H4B 109.052 no
C6 C7 H7 107.549 no
C8 C7 H7 107.555 no
C19 C7 H7 107.552 no
C8 C9 H9 119.046 no
C10 C9 H9 119.041 no
C10 C11 H11 119.713 no
C12 C11 H11 119.723 no
C11 C12 H12 119.696 no
C13 C12 H12 119.696 no
C13 C14 H14 120.037 no
C15 C14 H14 120.037 no
C15 C16 H16 119.497 no
C17 C16 H16 119.497 no
C8 C17 H17 119.471 no
C16 C17 H17 119.465 no
O13 C18 H18A 109.471 no
O13 C18 H18B 109.469 no
O13 C18 H18C 109.475 no
H18A C18 H18B 109.471 no
H18A C18 H18C 109.476 no
H18B C18 H18C 109.466 no
C7 C19 H19A 109.474 no
C7 C19 H19B 109.469 no
C7 C19 H19C 109.476 no
H19A C19 H19B 109.467 no
H19A C19 H19C 109.476 no
H19B C19 H19C 109.465 no
C20 C21 H21 119.800 no
C22 C21 H21 119.803 no
C21 C22 H22 119.868 no
C23 C22 H22 119.872 no
C22 C23 H23 120.061 no
C24 C23 H23 120.056 no
C23 C24 H24 120.191 no
C25 C24 H24 120.188 no
C20 C25 H25 119.388 no
C24 C25 H25 119.392 no

loop_
_geom_bond_atom_site_label_1
_geom_bond_atom_site_label_2
_geom_bond_distance
_geom_bond_publ_flag
O5 C5 1.213(3) yes
O6 C6 1.215(3) yes
O13 C13 1.373(3) yes
O13 C18 1.426(4) yes
N1 N2 1.441(3) yes
N1 C5 1.400(3) yes
N1 C6 1.399(3) yes
N2 C3 1.490(3) yes
C3 C4 1.523(4) yes
C3 C20 1.520(4) yes
C4 C5 1.496(4) yes
C6 C7 1.518(3) yes
C7 C8 1.526(4) yes
C7 C19 1.534(3) yes
C8 C9 1.373(4) yes
C8 C17 1.415(4) yes
C9 C10 1.420(4) yes
C10 C11 1.420(4) yes
C10 C15 1.419(4) yes
C11 C12 1.367(4) yes
C12 C13 1.417(4) yes
C13 C14 1.368(4) yes
C14 C15 1.433(4) yes
C15 C16 1.412(3) yes
C16 C17 1.377(4) yes
C20 C21 1.389(4) yes
C20 C25 1.381(4) yes
C21 C22 1.387(4) yes
C22 C23 1.381(5) yes
C23 C24 1.378(5) yes
C24 C25 1.388(4) yes
N2 H2 0.977(14) no
C3 H3 1.000 no
C4 H4A 0.990 no
C4 H4B 0.990 no
C7 H7 1.000 no
C9 H9 0.950 no
C11 H11 0.950 no
C12 H12 0.950 no
C14 H14 0.950 no
C16 H16 0.950 no
C17 H17 0.950 no
C18 H18A 0.980 no
C18 H18B 0.980 no
C18 H18C 0.980 no
C19 H19A 0.980 no
C19 H19B 0.980 no
C19 H19C 0.980 no
C21 H21 0.950 no
C22 H22 0.950 no
C23 H23 0.950 no
C24 H24 0.950 no
C25 H25 0.950 no

loop_
_geom_contact_atom_site_label_1
_geom_contact_atom_site_label_2
_geom_contact_distance
_geom_contact_publ_flag
_geom_contact_site_symmetry_2
O5 N2 3.525(3) no .
O5 C3 3.527(4) no .
O5 C6 3.027(3) no .
O5 C7 2.883(3) no .
O5 C19 3.478(4) no .
O6 N2 2.647(3) no .
O6 C5 3.582(3) no .
O6 C8 2.888(3) no .
O6 C9 3.589(4) no .
O6 C17 3.531(4) no .
O6 C19 3.176(3) no .
N1 C19 3.255(4) no .
N1 C20 3.185(4) no .
N1 C21 3.325(4) no .
N2 C21 2.875(4) no .
C4 C21 3.485(4) no .
C4 C25 3.191(4) no .
C5 C7 3.024(4) no .
C5 C20 3.206(4) no .
C6 C9 3.217(4) no .
C6 C17 3.495(4) no .
C8 C15 2.835(4) no .
C9 C16 2.782(4) no .
C10 C13 2.810(4) no .
C10 C17 2.800(4) no .
C11 C14 2.809(4) no .
C12 C15 2.804(4) no .
C14 C18 2.817(4) no .
C17 C19 2.990(4) no .
C20 C23 2.786(4) no .
C21 C24 2.766(4) no .
C22 C25 2.752(5) no .
O5 O6 3.558(3) no 1_565
O5 C18 3.574(4) no 2_755
O5 C19 3.374(4) no 1_565
O5 C23 3.436(4) no 2_656
O6 O5 3.558(3) no 1_545
O6 N1 3.223(3) no 2_645
O6 N2 2.977(3) no 2_645
O6 C3 3.531(4) no 2_645
O6 C4 3.574(4) no 1_545
O6 C4 3.495(4) no 2_645
O6 C5 3.580(3) no 2_645
O13 C18 3.427(4) no 2_754
N1 O6 3.223(3) no 2_655
N2 O6 2.977(3) no 2_655
C3 O6 3.531(4) no 2_655
C4 O6 3.574(4) no 1_565
C4 O6 3.495(4) no 2_655
C5 O6 3.580(3) no 2_655
C10 C16 3.494(3) no 2_755
C15 C16 3.598(3) no 2_755
C16 C10 3.494(3) no 2_745
C16 C15 3.598(3) no 2_745
C18 O5 3.574(4) no 2_745
C18 O13 3.427(4) no 2_744
C19 O5 3.374(4) no 1_545
C23 O5 3.436(4) no 2_646
O5 H4A 2.8749 no .
O5 H4B 2.6595 no .
O5 H7 2.1135 no .
O5 H19B 3.0891 no .
O6 H7 3.1487 no .
O6 H17 3.5792 no .
O6 H19A 2.9884 no .
O6 H19B 3.4752 no .
O6 H2 2.70(3) no .
O13 H12 2.4811 no .
O13 H14 2.6573 no .
N1 H3 3.1105 no .
N1 H4A 2.8543 no .
N1 H4B 3.1024 no .
N1 H7 2.5217 no .
N1 H19B 3.0130 no .
N1 H21 2.8143 no .
N2 H4A 2.8389 no .
N2 H4B 3.2075 no .
N2 H21 2.5344 no .
C3 H21 2.7263 no .
C3 H25 2.6204 no .
C4 H25 3.1153 no .
C4 H2 2.71(3) no .
C5 H3 3.1799 no .
C5 H7 2.5608 no .
C5 H19B 3.3195 no .
C5 H21 3.4170 no .
C5 H2 2.77(3) no .
C6 H9 3.1479 no .
C6 H19A 2.6470 no .
C6 H19B 2.6355 no .
C6 H19C 3.3149 no .
C6 H21 3.4669 no .
C6 H2 2.66(3) no .
C7 H9 2.6149 no .
C7 H17 2.7511 no .
C8 H16 3.2851 no .
C8 H19A 2.8170 no .
C8 H19B 3.4070 no .
C8 H19C 2.7639 no .
C9 H7 2.5893 no .
C9 H11 2.6703 no .
C9 H17 3.2524 no .
C10 H12 3.2776 no .
C10 H14 3.3192 no .
C10 H16 3.2922 no .
C11 H9 2.6602 no .
C12 H14 3.2777 no .
C13 H11 3.2754 no .
C13 H18A 2.6211 no .
C13 H18B 2.6163 no .
C13 H18C 3.2019 no .
C14 H12 3.2685 no .
C14 H16 2.6712 no .
C14 H18A 2.7573 no .
C14 H18B 2.7452 no .
C15 H9 3.3004 no .
C15 H11 3.3042 no .
C15 H17 3.2810 no .
C16 H14 2.6869 no .
C17 H7 3.2883 no .
C17 H9 3.2562 no .
C17 H19A 2.8485 no .
C17 H19C 2.9828 no .
C18 H14 2.5208 no .
C19 H17 2.6684 no .
C20 H4A 3.3171 no .
C20 H4B 2.5413 no .
C20 H22 3.2645 no .
C20 H24 3.2674 no .
C20 H2 3.286(15) no .
C21 H3 3.2608 no .
C21 H4B 3.5384 no .
C21 H23 3.2575 no .
C21 H25 3.2410 no .
C22 H24 3.2473 no .
C23 H21 3.2551 no .
C23 H25 3.2456 no .
C24 H22 3.2451 no .
C25 H3 2.6474 no .
C25 H4B 2.8539 no .
C25 H21 3.2425 no .
C25 H23 3.2511 no .
H3 H4A 2.2490 no .
H3 H4B 2.6037 no .
H3 H21 3.5219 no .
H3 H25 2.5011 no .
H3 H2 2.1751 no .
H4A H25 3.5527 no .
H4A H2 2.8170 no .
H4B H25 2.7278 no .
H7 H9 2.4182 no .
H7 H17 3.5687 no .
H7 H19A 2.8628 no .
H7 H19B 2.3366 no .
H7 H19C 2.3785 no .
H9 H11 2.4965 no .
H11 H12 2.3084 no .
H14 H16 2.5194 no .
H14 H18A 2.3243 no .
H14 H18B 2.2928 no .
H14 H18C 3.4922 no .
H16 H17 2.3124 no .
H17 H19A 2.2808 no .
H17 H19C 2.6652 no .
H19B H21 3.5098 no .
H21 H22 2.3323 no .
H21 H2 3.4925 no .
H22 H23 2.3297 no .
H23 H24 2.3320 no .
H24 H25 2.3321 no .
O5 H18B 2.6642 no 2_755
O5 H19A 2.4759 no 1_565
O5 H19B 3.5218 no 1_565
O5 H23 2.5065 no 2_656
O6 H3 3.4014 no 2_645
O6 H4A 2.8599 no 1_545
O6 H4A 2.9875 no 2_645
O6 H2 2.09(3) no 2_645
O13 H18A 2.9894 no 2_754
O13 H18C 2.9591 no 2_754
O13 H19A 3.3385 no 2_755
O13 H19C 3.1026 no 2_755
O13 H24 3.5563 no 2_645
N2 H4A 3.3399 no 1_545
N2 H9 3.1464 no 2_645
N2 H11 3.2706 no 2_645
C3 H11 3.0998 no 2_645
C4 H21 3.0957 no 1_565
C4 H23 3.4305 no 2_656
C5 H19A 3.4879 no 1_565
C5 H23 3.0443 no 2_656
C6 H4A 3.5800 no 1_545
C6 H4A 3.4124 no 2_645
C6 H2 3.18(3) no 2_645
C7 H14 3.3880 no 2_755
C7 H18B 3.3793 no 2_755
C8 H3 3.0113 no 2_645
C8 H4A 3.5738 no 2_645
C8 H14 3.5050 no 2_755
C8 H16 3.1272 no 2_755
C8 H2 3.48(3) no 2_645
C9 H3 2.8665 no 2_645
C9 H4A 3.0945 no 2_645
C9 H16 3.1063 no 2_755
C10 H3 2.7379 no 2_645
C10 H4A 3.5278 no 2_645
C10 H16 3.4992 no 1_565
C10 H16 3.0570 no 2_755
C10 H17 3.5208 no 2_755
C10 H25 3.2046 no 2_645
C11 H3 3.5611 no 2_645
C11 H16 3.0643 no 1_565
C11 H25 3.0598 no 2_645
C12 H14 3.5448 no 1_565
C12 H18C 3.3784 no 2_754
C12 H19C 3.0433 no 2_755
C12 H25 2.9115 no 2_645
C13 H17 3.2922 no 2_755
C13 H19A 3.4565 no 2_755
C13 H19C 3.0943 no 2_755
C13 H25 2.9022 no 2_645
C14 H17 3.0571 no 2_755
C14 H25 3.0498 no 2_645
C15 H3 2.7573 no 2_645
C15 H11 3.5132 no 1_545
C15 H16 2.9988 no 2_755
C15 H17 3.1857 no 2_755
C15 H25 3.1900 no 2_645
C16 H3 2.8765 no 2_645
C16 H11 3.0733 no 1_545
C16 H16 3.0065 no 2_755
C17 H3 2.9894 no 2_645
C17 H9 3.5091 no 1_545
C17 H16 3.0769 no 2_755
C17 H2 3.47(3) no 2_645
C18 H12 3.5591 no 2_744
C18 H18A 3.5049 no 2_754
C18 H19B 3.4641 no 2_745
C18 H19C 3.2567 no 2_745
C18 H23 3.3622 no 1_654
C19 H14 3.3895 no 2_755
C19 H18A 3.5292 no 2_755
C19 H18B 3.1093 no 2_755
C19 H24 3.5277 no 2_646
C20 H11 2.8350 no 2_645
C20 H22 3.3258 no 2_656
C21 H4B 3.0553 no 1_545
C21 H11 3.1346 no 2_645
C21 H22 3.1120 no 2_656
C22 H4B 3.4143 no 1_545
C22 H22 2.9706 no 2_656
C23 H4B 3.3206 no 2_646
C23 H12 3.4226 no 2_645
C23 H18C 3.1975 no 1_456
C23 H22 3.0462 no 2_656
C24 H12 3.3286 no 2_645
C24 H18C 3.3797 no 1_456
C24 H19B 3.5662 no 2_656
C24 H22 3.2423 no 2_656
C25 H11 3.3039 no 2_645
C25 H12 3.5294 no 2_645
C25 H22 3.3603 no 2_656
H3 O6 3.4014 no 2_655
H3 C8 3.0113 no 2_655
H3 C9 2.8665 no 2_655
H3 C10 2.7379 no 2_655
H3 C11 3.5611 no 2_655
H3 C15 2.7573 no 2_655
H3 C16 2.8765 no 2_655
H3 C17 2.9894 no 2_655
H3 H9 3.4269 no 2_655
H3 H11 2.8441 no 2_645
H3 H16 3.4441 no 2_655
H3 H17 3.5930 no 2_655
H4A O6 2.8599 no 1_565
H4A O6 2.9875 no 2_655
H4A N2 3.3399 no 1_565
H4A C6 3.5800 no 1_565
H4A C6 3.4124 no 2_655
H4A C8 3.5738 no 2_655
H4A C9 3.0945 no 2_655
H4A C10 3.5278 no 2_655
H4A H9 2.9933 no 2_655
H4A H21 2.9724 no 1_565
H4B C21 3.0553 no 1_565
H4B C22 3.4143 no 1_565
H4B C23 3.3206 no 2_656
H4B H21 2.3744 no 1_565
H4B H22 3.0884 no 1_565
H4B H22 3.4891 no 2_656
H4B H23 2.8760 no 2_656
H7 H14 2.9252 no 2_755
H7 H17 3.5002 no 1_565
H7 H18B 2.7086 no 2_755
H7 H19A 3.5405 no 1_565
H9 N2 3.1464 no 2_655
H9 C17 3.5091 no 1_565
H9 H3 3.4269 no 2_645
H9 H4A 2.9933 no 2_645
H9 H16 3.3910 no 1_565
H9 H17 3.1064 no 1_565
H9 H2 2.9587 no 2_655
H11 N2 3.2706 no 2_655
H11 C3 3.0998 no 2_655
H11 C15 3.5132 no 1_565
H11 C16 3.0733 no 1_565
H11 C20 2.8350 no 2_655
H11 C21 3.1346 no 2_655
H11 C25 3.3039 no 2_655
H11 H3 2.8441 no 2_655
H11 H14 3.4593 no 1_565
H11 H16 2.7659 no 1_565
H11 H21 3.3879 no 2_655
H11 H25 3.5978 no 2_645
H11 H2 3.5966 no 2_655
H12 C18 3.5591 no 2_754
H12 C23 3.4226 no 2_655
H12 C24 3.3286 no 2_655
H12 C25 3.5294 no 2_655
H12 H14 3.1642 no 1_565
H12 H18A 2.9863 no 1_565
H12 H18C 2.6229 no 2_754
H12 H19C 2.9743 no 2_755
H12 H25 3.3857 no 2_645
H14 C7 3.3880 no 2_745
H14 C8 3.5050 no 2_745
H14 C12 3.5448 no 1_545
H14 C19 3.3895 no 2_745
H14 H7 2.9252 no 2_745
H14 H11 3.4593 no 1_545
H14 H12 3.1642 no 1_545
H14 H17 3.3673 no 2_755
H14 H19C 2.6733 no 2_745
H14 H25 3.5907 no 2_645
H16 C8 3.1272 no 2_745
H16 C9 3.1063 no 2_745
H16 C10 3.4992 no 1_545
H16 C10 3.0570 no 2_745
H16 C11 3.0643 no 1_545
H16 C15 2.9988 no 2_745
H16 C16 3.0065 no 2_745
H16 C17 3.0769 no 2_745
H16 H3 3.4441 no 2_645
H16 H9 3.3910 no 1_545
H16 H11 2.7659 no 1_545
H16 H16 3.5165 no 2_745
H16 H16 3.5165 no 2_755
H17 C10 3.5208 no 2_745
H17 C13 3.2922 no 2_745
H17 C14 3.0571 no 2_745
H17 C15 3.1857 no 2_745
H17 H3 3.5930 no 2_645
H17 H7 3.5002 no 1_545
H17 H9 3.1064 no 1_545
H17 H14 3.3673 no 2_745
H17 H2 3.5628 no 2_645
H18A O13 2.9894 no 2_744
H18A C18 3.5049 no 2_744
H18A C19 3.5292 no 2_745
H18A H12 2.9863 no 1_545
H18A H18C 3.0350 no 2_744
H18A H19B 3.3792 no 2_745
H18A H19C 2.8441 no 2_745
H18A H24 3.2791 no 2_645
H18B O5 2.6642 no 2_745
H18B C7 3.3793 no 2_745
H18B C19 3.1093 no 2_745
H18B H7 2.7086 no 2_745
H18B H19A 3.0408 no 2_755
H18B H19B 2.8358 no 2_745
H18B H19C 2.7818 no 2_745
H18B H23 2.9901 no 1_654
H18C O13 2.9591 no 2_744
H18C C12 3.3784 no 2_744
H18C C23 3.1975 no 1_654
H18C C24 3.3797 no 1_654
H18C H12 2.6229 no 2_744
H18C H18A 3.0350 no 2_754
H18C H23 2.8586 no 1_654
H18C H24 3.1956 no 1_654
H19A O5 2.4759 no 1_545
H19A O13 3.3385 no 2_745
H19A C5 3.4879 no 1_545
H19A C13 3.4565 no 2_745
H19A H7 3.5405 no 1_545
H19A H18B 3.0408 no 2_745
H19A H23 3.5602 no 2_646
H19A H24 3.5970 no 2_646
H19B O5 3.5218 no 1_545
H19B C18 3.4641 no 2_755
H19B C24 3.5662 no 2_646
H19B H18A 3.3792 no 2_755
H19B H18B 2.8358 no 2_755
H19B H24 2.7924 no 2_646
H19C O13 3.1026 no 2_745
H19C C12 3.0433 no 2_745
H19C C13 3.0943 no 2_745
H19C C18 3.2567 no 2_755
H19C H12 2.9743 no 2_745
H19C H14 2.6733 no 2_755
H19C H18A 2.8441 no 2_755
H19C H18B 2.7818 no 2_755
H21 C4 3.0957 no 1_545
H21 H4A 2.9724 no 1_545
H21 H4B 2.3744 no 1_545
H21 H11 3.3879 no 2_645
H21 H22 3.5898 no 2_656
H22 C20 3.3258 no 2_646
H22 C21 3.1120 no 2_646
H22 C22 2.9706 no 2_646
H22 C23 3.0462 no 2_646
H22 C24 3.2423 no 2_646
H22 C25 3.3603 no 2_646
H22 H4B 3.0884 no 1_545
H22 H4B 3.4891 no 2_646
H22 H21 3.5898 no 2_646
H22 H22 3.3854 no 2_646
H22 H22 3.3854 no 2_656
H22 H23 3.5019 no 2_646
H22 H25 3.3795 no 1_545
H23 O5 2.5065 no 2_646
H23 C4 3.4305 no 2_646
H23 C5 3.0443 no 2_646
H23 C18 3.3622 no 1_456
H23 H4B 2.8760 no 2_646
H23 H18B 2.9901 no 1_456
H23 H18C 2.8586 no 1_456
H23 H19A 3.5602 no 2_656
H23 H22 3.5019 no 2_656
H24 O13 3.5563 no 2_655
H24 C19 3.5277 no 2_656
H24 H18A 3.2791 no 2_655
H24 H18C 3.1956 no 1_456
H24 H19A 3.5970 no 2_656
H24 H19B 2.7924 no 2_656
H25 C10 3.2046 no 2_655
H25 C11 3.0598 no 2_655
H25 C12 2.9115 no 2_655
H25 C13 2.9022 no 2_655
H25 C14 3.0498 no 2_655
H25 C15 3.1900 no 2_655
H25 H11 3.5978 no 2_655
H25 H12 3.3857 no 2_655
H25 H14 3.5907 no 2_655
H25 H22 3.3795 no 1_565
H2 O6 2.09(3) no 2_655
H2 C6 3.18(3) no 2_655
H2 C8 3.48(3) no 2_655
H2 C17 3.47(3) no 2_655
H2 H9 2.9587 no 2_645
H2 H11 3.5966 no 2_645
H2 H17 3.5628 no 2_655

loop_
_geom_hbond_atom_site_label_D
_geom_hbond_atom_site_label_H
_geom_hbond_atom_site_label_A
_geom_hbond_site_symmetry_A
_geom_hbond_distance_DA
_geom_hbond_distance_DH
_geom_hbond_distance_HA
_geom_hbond_angle_DHA
_geom_hbond_publ_flag
N2 H2 O6 2_655 2.977(3) 0.977 2.094(14) 149(3) no

loop_
_geom_torsion_atom_site_label_1
_geom_torsion_atom_site_label_2
_geom_torsion_atom_site_label_3
_geom_torsion_atom_site_label_4
_geom_torsion
_geom_torsion_publ_flag
C18 O13 C13 C12 -179.17(18) no
C18 O13 C13 C14 0.3(3) no
N2 N1 C5 O5 173.94(18) no
N2 N1 C5 C4 -3.6(2) no
C5 N1 N2 C3 -14.8(2) no
N2 N1 C6 O6 2.5(3) no
N2 N1 C6 C7 -176.27(15) no
C6 N1 N2 C3 174.56(15) no
C5 N1 C6 O6 -166.18(18) no
C5 N1 C6 C7 15.1(3) no
C6 N1 C5 O5 -17.0(4) no
C6 N1 C5 C4 165.47(17) no
N1 N2 C3 C4 26.62(18) no
N1 N2 C3 C20 -95.03(18) no
N2 C3 C4 C5 -28.7(2) no
N2 C3 C20 C21 15.1(3) no
N2 C3 C20 C25 -165.94(15) no
C4 C3 C20 C21 -102.6(3) no
C4 C3 C20 C25 76.4(3) no
C20 C3 C4 C5 93.5(2) no
C3 C4 C5 O5 -157.5(2) no
C3 C4 C5 N1 20.0(2) no
O6 C6 C7 C8 39.0(3) no
O6 C6 C7 C19 -87.9(3) no
N1 C6 C7 C8 -142.33(17) no
N1 C6 C7 C19 90.8(2) no
C6 C7 C8 C9 80.3(3) no
C6 C7 C8 C17 -102.1(2) no
C19 C7 C8 C9 -157.11(18) no
C19 C7 C8 C17 20.5(3) no
C7 C8 C9 C10 177.08(16) no
C7 C8 C17 C16 -176.24(17) no
C9 C8 C17 C16 1.4(3) no
C17 C8 C9 C10 -0.7(3) no
C8 C9 C10 C11 179.70(17) no
C8 C9 C10 C15 -0.5(3) no
C9 C10 C11 C12 179.34(18) no
C9 C10 C15 C14 -178.95(16) no
C9 C10 C15 C16 1.0(3) no
C11 C10 C15 C14 0.8(3) no
C11 C10 C15 C16 -179.20(17) no
C15 C10 C11 C12 -0.4(3) no
C10 C11 C12 C13 0.2(4) no
C11 C12 C13 O13 179.04(19) no
C11 C12 C13 C14 -0.4(4) no
O13 C13 C14 C15 -178.57(18) no
C12 C13 C14 C15 0.8(3) no
C13 C14 C15 C10 -1.0(3) no
C13 C14 C15 C16 178.99(18) no
C10 C15 C16 C17 -0.3(3) no
C14 C15 C16 C17 179.65(17) no
C15 C16 C17 C8 -0.9(3) no
C3 C20 C21 C22 -179.77(17) no
C3 C20 C25 C24 179.38(18) no
C21 C20 C25 C24 -1.6(4) no
C25 C20 C21 C22 1.2(3) no
C20 C21 C22 C23 -0.3(4) no
C21 C22 C23 C24 -0.4(4) no
C22 C23 C24 C25 0.1(4) no
C23 C24 C25 C20 0.9(4) no
